data_7246335
loop_
_publ_author_name
'Pei, Xin-Yue'
'He, Ying'
'Wang, Jia-Yin'
'Wang, Hong-Yan'
'Bo, Qi-Bing'

_publ_section_title
;
 Substituted benzoate-anchored decanuclear titanium-oxo clusters featuring
 an unprecedented defective double-cubane geometry
;
_journal_issue 11
_journal_name_full CrystEngComm
_journal_page_first 1617
_journal_page_last 1625
_journal_paper_doi 10.1039/D2CE01653B
_journal_volume 25
_journal_year 2023
_chemical_formula_moiety 'C84 H126 N2 O42 Ti10'
_chemical_formula_sum 'C84 H126 N2 O42 Ti10'
_chemical_formula_weight 2314.86
_space_group_crystal_system triclinic
_space_group_IT_number 2
_space_group_name_Hall '-P 1'
_space_group_name_H-M_alt 'P -1'
_atom_sites_solution_hydrogens mixed
_atom_sites_solution_primary iterative
_audit_creation_date 2022-12-10
_audit_creation_method
;
Olex2 1.3
(compiled 2020.02.04 svn.rd84adfe8 for OlexSys, GUI svn.r6032)
;
_audit_update_record
;
2022-12-09 deposited with the CCDC.	2023-01-30 downloaded from the CCDC.
;
_cell_angle_alpha 64.800(4)
_cell_angle_beta 66.955(5)
_cell_angle_gamma 75.967(4)
_cell_formula_units_Z 1
_cell_length_a 15.0565(8)
_cell_length_b 15.5845(7)
_cell_length_c 16.1779(7)
_cell_measurement_reflns_used 11817
_cell_measurement_temperature 293(2)
_cell_measurement_theta_max 29.0330
_cell_measurement_theta_min 3.2690
_cell_volume 3147.6(3)
_computing_molecular_graphics 'Olex2 1.3 (Dolomanov et al., 2009)'
_computing_publication_material 'Olex2 1.3 (Dolomanov et al., 2009)'
_computing_structure_refinement 'SHELXL 2018/3 (Sheldrick, 2015)'
_computing_structure_solution 'olex2.solve 1.3 (Bourhis et al., 2015)'
_diffrn_ambient_temperature 293(2)
_diffrn_measured_fraction_theta_full 0.996
_diffrn_measured_fraction_theta_max 0.996
_diffrn_measurement_device_type Xcaibur,Eos,Gemini
_diffrn_radiation_type MoK\a
_diffrn_radiation_wavelength 0.71073
_diffrn_reflns_av_R_equivalents 0.0304
_diffrn_reflns_av_unetI/netI 0.0394
_diffrn_reflns_Laue_measured_fraction_full 0.996
_diffrn_reflns_Laue_measured_fraction_max 0.996
_diffrn_reflns_limit_h_max 18
_diffrn_reflns_limit_h_min -18
_diffrn_reflns_limit_k_max 19
_diffrn_reflns_limit_k_min -19
_diffrn_reflns_limit_l_max 20
_diffrn_reflns_limit_l_min -20
_diffrn_reflns_number 38329
_diffrn_reflns_point_group_measured_fraction_full 0.996
_diffrn_reflns_point_group_measured_fraction_max 0.996
_diffrn_reflns_theta_full 25.242
_diffrn_reflns_theta_max 26.372
_diffrn_reflns_theta_min 3.133
_exptl_absorpt_coefficient_mu 0.669
_exptl_absorpt_correction_T_max 0.878
_exptl_absorpt_correction_T_min 0.776
_exptl_absorpt_correction_type multi-scan
_exptl_absorpt_process_details
;
CrysAlisPro 1.171.39.46e (Rigaku Oxford Diffraction, 2018)
Empirical absorption correction using spherical harmonics,
 implemented in SCALE3 ABSPACK scaling algorithm.
;
_exptl_crystal_colour 'clear light colourless'
_exptl_crystal_colour_lustre clear
_exptl_crystal_colour_modifier light
_exptl_crystal_colour_primary colourless
_exptl_crystal_density_diffrn 1.221
_exptl_crystal_description prism
_exptl_crystal_F_000 1200
_exptl_crystal_size_max 0.4
_exptl_crystal_size_mid 0.4
_exptl_crystal_size_min 0.2
_refine_diff_density_max 0.662
_refine_diff_density_min -0.438
_refine_diff_density_rms 0.058
_refine_ls_extinction_method none
_refine_ls_goodness_of_fit_ref 1.021
_refine_ls_hydrogen_treatment constr
_refine_ls_matrix_type full
_refine_ls_number_parameters 725
_refine_ls_number_reflns 12836
_refine_ls_number_restraints 221
_refine_ls_restrained_S_all 1.038
_refine_ls_R_factor_all 0.0692
_refine_ls_R_factor_gt 0.0422
_refine_ls_shift/su_max 0.002
_refine_ls_shift/su_mean 0.000
_refine_ls_structure_factor_coef Fsqd
_refine_ls_weighting_details 'w=1/[\s^2^(Fo^2^)+(0.0553P)^2^+2.0909P] where P=(Fo^2^+2Fc^2^)/3'
_refine_ls_weighting_scheme calc
_refine_ls_wR_factor_gt 0.1072
_refine_ls_wR_factor_ref 0.1242
_reflns_Friedel_coverage 0.000
_reflns_number_gt 9056
_reflns_number_total 12836
_reflns_threshold_expression 'I > 2\s(I)'
_cod_data_source_file d2ce01653b2.cif
_cod_data_source_block Ti-MOB
_cod_depositor_comments 'Adding full bibliography for 7246333--7246336.cif.'
_cod_database_code 7246335
_shelx_shelxl_version_number 2018/3
_shelx_space_group_comment
;
The symmetry employed for this shelxl refinement is uniquely defined
by the following loop, which should always be used as a source of
symmetry information in preference to the above space-group names.
They are only intended as comments.
;
_shelx_estimated_absorpt_t_max 0.878
_shelx_estimated_absorpt_t_min 0.776
_olex2_refinement_description
;
1. Fixed Uiso
 At 1.2 times of:
  All C(H) groups
 At 1.5 times of:
  All C(H,H,H) groups
2. Restrained distances
 C38-C37 = C45-C43
 1.52 with sigma of 0.02
 C13-C12 = C50-C49 = C33-C31
 1.52 with sigma of 0.02
 C49-C32 = C83-C31
 1.52 with sigma of 0.02
 C47-C46 = C36-C34
 1.52 with sigma of 0.02
 C48-C46 = C35-C34
 1.52 with sigma of 0.02
3. Uiso/Uaniso restraints and constraints
C49 \\sim C32 \\sim C50 \\sim O17: within 2A with sigma of 0.01 and sigma for
terminal atoms of 0.02 within 2A
C38 \\sim C37 \\sim C39 \\sim O16: within 2A with sigma of 0.01 and sigma for
terminal atoms of 0.02 within 2A
C45 \\sim C43 \\sim C44 \\sim O16: within 2A with sigma of 0.01 and sigma for
terminal atoms of 0.02 within 2A
C48 \\sim C46 \\sim C47 \\sim O15: within 2A with sigma of 0.01 and sigma for
terminal atoms of 0.02 within 2A
C34 \\sim C36 \\sim C35: within 2A with sigma of 0.01 and sigma for terminal
atoms of 0.02 within 2A
C83 \\sim C31 \\sim C33 \\sim O17: within 2A with sigma of 0.01 and sigma for
terminal atoms of 0.02 within 2A
4. Rigid body (RIGU) restrains
 O17, C49, C50, C32
 with sigma for 1-2 distances of 0.001 and sigma for 1-3 distances of 0.001
 O16, C37, C38, C39
 with sigma for 1-2 distances of 0.001 and sigma for 1-3 distances of 0.001
 O15, C46, C48, C47
 with sigma for 1-2 distances of 0.001 and sigma for 1-3 distances of 0.001
 O16, C43, C44, C45
 with sigma for 1-2 distances of 0.001 and sigma for 1-3 distances of 0.001
 O17, C31, C33, C83
 with sigma for 1-2 distances of 0.001 and sigma for 1-3 distances of 0.001
 O15, C34, C35, C36
 with sigma for 1-2 distances of 0.001 and sigma for 1-3 distances of 0.001
5. Others
 Sof(C31)=Sof(H31)=Sof(C33)=Sof(H33A)=Sof(H33B)=Sof(H33C)=Sof(C43)=Sof(H43)=
 Sof(C44)=Sof(H44A)=Sof(H44B)=Sof(H44C)=Sof(C45)=Sof(H45A)=Sof(H45B)=Sof(H45C)=
 Sof(C46)=Sof(H46)=Sof(C48)=Sof(H48A)=Sof(H48B)=Sof(H48C)=Sof(C47)=Sof(H47A)=
 Sof(H47B)=Sof(H47C)=Sof(C83)=Sof(H83A)=Sof(H83B)=Sof(H83C)=1-FVAR(1)
 Sof(C32)=Sof(H32A)=Sof(H32B)=Sof(H32C)=Sof(C34)=Sof(H34)=Sof(C35)=Sof(H35A)=
 Sof(H35B)=Sof(H35C)=Sof(C36)=Sof(H36A)=Sof(H36B)=Sof(H36C)=Sof(C37)=Sof(H37)=
 Sof(C38)=Sof(H38A)=Sof(H38B)=Sof(H38C)=Sof(C39)=Sof(H39A)=Sof(H39B)=Sof(H39C)=
 Sof(C50)=Sof(H50A)=Sof(H50B)=Sof(H50C)=Sof(C49)=Sof(H49)=FVAR(1)
6.a Riding coordinates:
 C49(H49)
6.b Ternary CH refined with riding coordinates:
 C25(H25), C28(H28), C31(H31), C34(H34), C37(H37), C43(H43), C46(H46)
6.c Aromatic/amide H refined with riding coordinates:
 C3(H3), C4(H4), C7(H7), C8(H8), C11(H11), C12(H12), C15(H15), C16(H16),
 C19(H19), C20(H20), C23(H23), C24(H24), C40(H40)
6.d Idealised Me refined as rotating group:
 C6(H6A,H6B,H6C), C14(H14A,H14B,H14C), C22(H22A,H22B,H22C), C26(H26A,H26B,
 H26C), C27(H27A,H27B,H27C), C29(H29A,H29B,H29C), C30(H30A,H30B,H30C), C32(H32A,
 H32B,H32C), C33(H33A,H33B,H33C), C35(H35A,H35B,H35C), C36(H36A,H36B,H36C),
 C38(H38A,H38B,H38C), C39(H39A,H39B,H39C), C41(H41A,H41B,H41C), C42(H42A,H42B,
 H42C), C44(H44A,H44B,H44C), C45(H45A,H45B,H45C), C48(H48A,H48B,H48C), C47(H47A,
 H47B,H47C), C50(H50A,H50B,H50C), C83(H83A,H83B,H83C)
;
_olex2_submission_special_instructions 'No special instructions were received'

loop_
_space_group_symop_operation_xyz
'x, y, z'
'-x, -y, -z'

loop_
_atom_site_label
_atom_site_type_symbol
_atom_site_fract_x
_atom_site_fract_y
_atom_site_fract_z
_atom_site_U_iso_or_equiv
_atom_site_adp_type
_atom_site_occupancy
_atom_site_site_symmetry_order
_atom_site_calc_flag
_atom_site_refinement_flags_posn
_atom_site_refinement_flags_adp
_atom_site_refinement_flags_occupancy
_atom_site_disorder_assembly
_atom_site_disorder_group
Ti1 Ti 0.49854(3) 0.34164(3) 1.00684(3) 0.02757(11) Uani 1 1 d . . . . .
Ti2 Ti 0.64744(3) 0.48182(3) 1.03618(3) 0.02757(11) Uani 1 1 d . . . . .
Ti3 Ti 0.50391(3) 0.53255(3) 0.76731(3) 0.02858(12) Uani 1 1 d . . . . .
Ti4 Ti 0.64847(4) 0.67609(3) 0.79491(3) 0.03450(13) Uani 1 1 d . . . . .
Ti5 Ti 0.43458(4) 0.70437(3) 0.82354(3) 0.03353(13) Uani 1 1 d . . . . .
O1 O 0.58633(12) 0.38448(11) 1.03695(12) 0.0281(4) Uani 1 1 d . . . . .
O3 O 0.62195(12) 0.58371(11) 0.93124(11) 0.0280(4) Uani 1 1 d . . . . .
O2 O 0.48482(12) 0.44951(11) 0.89721(11) 0.0270(4) Uani 1 1 d . . . . .
O5 O 0.38082(13) 0.60569(11) 0.82671(12) 0.0303(4) Uani 1 1 d . . . . .
O6 O 0.53083(13) 0.74291(11) 0.84988(12) 0.0328(4) Uani 1 1 d . . . . .
O7 O 0.29586(13) 0.44379(13) 0.91534(13) 0.0373(4) Uani 1 1 d . . . . .
O8 O 0.40378(13) 0.46323(12) 0.76687(13) 0.0351(4) Uani 1 1 d . . . . .
O9 O 0.72114(15) 0.73676(14) 0.83956(14) 0.0458(5) Uani 1 1 d . . . . .
O10 O 0.60634(14) 0.73354(12) 0.98110(13) 0.0384(4) Uani 1 1 d . . . . .
O11 O 0.48966(15) 0.63934(12) 0.63865(12) 0.0390(5) Uani 1 1 d . . . . .
O12 O 0.46069(16) 0.76902(13) 0.67647(13) 0.0452(5) Uani 1 1 d . . . . .
O13 O 0.58271(14) 0.26360(12) 0.94929(13) 0.0402(5) Uani 1 1 d . . . . .
O14 O 0.76989(13) 0.44350(14) 0.98111(14) 0.0414(5) Uani 1 1 d . . . . .
O17 O 0.60567(14) 0.47647(13) 0.69845(13) 0.0399(4) Uani 1 1 d . U . . .
O16 O 0.33856(16) 0.79354(14) 0.84080(15) 0.0517(5) Uani 1 1 d . U . . .
O15 O 0.69509(17) 0.76056(15) 0.67535(14) 0.0529(5) Uani 1 1 d . U . . .
O18 O 0.76247(15) 0.57764(16) 0.75891(14) 0.0479(5) Uani 1 1 d . . . . .
O21 O 0.08992(19) 0.2527(2) 0.7724(2) 0.0790(8) Uani 1 1 d . . . . .
O20 O 0.4908(3) 0.94949(16) 0.23414(17) 0.0924(11) Uani 1 1 d . . . . .
O19 O 0.8995(3) 0.9735(2) 0.9636(3) 0.1073(11) Uani 1 1 d . . . . .
O4 O 0.56310(13) 0.62109(11) 0.77479(12) 0.0308(4) Uani 1 1 d . . . . .
N1 N 0.8327(2) 0.4317(2) 0.7616(2) 0.0592(7) Uani 1 1 d . . . . .
C1 C 0.3254(2) 0.43507(18) 0.83451(19) 0.0332(6) Uani 1 1 d . . . . .
C2 C 0.2638(2) 0.38765(19) 0.8165(2) 0.0365(6) Uani 1 1 d . . . . .
C3 C 0.1738(2) 0.3599(2) 0.8831(2) 0.0453(7) Uani 1 1 d . . . . .
H3 H 0.151126 0.371749 0.939941 0.054 Uiso 1 1 calc R U . . .
C4 C 0.1178(2) 0.3156(2) 0.8667(3) 0.0537(8) Uani 1 1 d . . . . .
H4 H 0.057687 0.297567 0.912225 0.064 Uiso 1 1 calc R U . . .
C5 C 0.1510(2) 0.2974(2) 0.7817(3) 0.0541(8) Uani 1 1 d . . . . .
C6 C 0.1220(4) 0.2298(4) 0.6885(4) 0.1037(17) Uani 1 1 d . . . . .
H6A H 0.132252 0.287251 0.631946 0.155 Uiso 1 1 calc R U . . .
H6B H 0.073881 0.197099 0.691276 0.155 Uiso 1 1 calc R U . . .
H6C H 0.181714 0.189523 0.685578 0.155 Uiso 1 1 calc R U . . .
C7 C 0.2406(3) 0.3236(3) 0.7154(3) 0.0617(9) Uani 1 1 d . . . . .
H7 H 0.263719 0.310668 0.659135 0.074 Uiso 1 1 calc R U . . .
C8 C 0.2961(2) 0.3692(2) 0.7324(2) 0.0508(8) Uani 1 1 d . . . . .
H8 H 0.356003 0.387720 0.686676 0.061 Uiso 1 1 calc R U . . .
C9 C 0.6867(2) 0.75528(18) 0.9166(2) 0.0394(7) Uani 1 1 d . . . . .
C10 C 0.7465(2) 0.8102(2) 0.9287(2) 0.0466(7) Uani 1 1 d . . . . .
C11 C 0.8363(3) 0.8336(3) 0.8631(3) 0.0685(10) Uani 1 1 d . . . . .
H11 H 0.861649 0.812622 0.811790 0.082 Uiso 1 1 calc R U . . .
C12 C 0.8905(3) 0.8883(3) 0.8720(3) 0.0823(12) Uani 1 1 d D . . . .
H12 H 0.951438 0.904122 0.827175 0.099 Uiso 1 1 calc R U . . .
C13 C 0.8515(3) 0.9185(3) 0.9493(3) 0.0712(11) Uani 1 1 d D . . . .
C14 C 0.9697(4) 1.0283(4) 0.8857(5) 0.123(2) Uani 1 1 d . . . . .
H14A H 0.941920 1.071323 0.836842 0.185 Uiso 1 1 calc R U . . .
H14B H 1.021705 0.987629 0.859624 0.185 Uiso 1 1 calc R U . . .
H14C H 0.994311 1.064084 0.906681 0.185 Uiso 1 1 calc R U . . .
C15 C 0.7644(3) 0.8930(2) 1.0167(3) 0.0636(10) Uani 1 1 d . . . . .
H15 H 0.740777 0.911277 1.069768 0.076 Uiso 1 1 calc R U . . .
C16 C 0.7105(3) 0.8399(2) 1.0070(3) 0.0524(8) Uani 1 1 d . . . . .
H16 H 0.649998 0.823774 1.052717 0.063 Uiso 1 1 calc R U . . .
C17 C 0.4781(2) 0.72861(19) 0.61720(19) 0.0396(6) Uani 1 1 d . . . . .
C18 C 0.4835(2) 0.79011(19) 0.5162(2) 0.0426(7) Uani 1 1 d . . . . .
C19 C 0.5071(3) 0.7491(2) 0.4476(2) 0.0532(9) Uani 1 1 d . . . . .
H19 H 0.520779 0.683503 0.465364 0.064 Uiso 1 1 calc R U . . .
C20 C 0.5102(3) 0.8045(2) 0.3549(2) 0.0637(10) Uani 1 1 d . . . . .
H20 H 0.527021 0.776357 0.309721 0.076 Uiso 1 1 calc R U . . .
C21 C 0.4887(3) 0.9020(2) 0.3273(2) 0.0611(10) Uani 1 1 d . . . . .
C22 C 0.4629(5) 1.0492(3) 0.2029(3) 0.115(2) Uani 1 1 d . . . . .
H22A H 0.466531 1.073075 0.136404 0.172 Uiso 1 1 calc R U . . .
H22B H 0.505700 1.080954 0.209322 0.172 Uiso 1 1 calc R U . . .
H22C H 0.397661 1.060836 0.241900 0.172 Uiso 1 1 calc R U . . .
C23 C 0.4668(3) 0.9438(2) 0.3936(2) 0.0700(11) Uani 1 1 d . . . . .
H23 H 0.453469 1.009510 0.375469 0.084 Uiso 1 1 calc R U . . .
C24 C 0.4647(3) 0.8878(2) 0.4870(2) 0.0600(10) Uani 1 1 d . . . . .
H24 H 0.450211 0.916403 0.531397 0.072 Uiso 1 1 calc R U . . .
C25 C 0.5843(3) 0.1921(2) 0.9154(3) 0.0601(10) Uani 1 1 d . . . . .
H25 H 0.527368 0.157154 0.960146 0.072 Uiso 1 1 calc R U . . .
C26 C 0.6684(5) 0.1228(4) 0.9209(5) 0.134(2) Uani 1 1 d . . . . .
H26A H 0.725777 0.151983 0.872893 0.201 Uiso 1 1 calc R U . . .
H26B H 0.660800 0.069761 0.909533 0.201 Uiso 1 1 calc R U . . .
H26C H 0.674011 0.100876 0.983993 0.201 Uiso 1 1 calc R U . . .
C27 C 0.5708(4) 0.2367(3) 0.8197(3) 0.0826(14) Uani 1 1 d . . . . .
H27A H 0.508479 0.272520 0.825287 0.124 Uiso 1 1 calc R U . . .
H27B H 0.574433 0.188144 0.796532 0.124 Uiso 1 1 calc R U . . .
H27C H 0.620609 0.278564 0.774982 0.124 Uiso 1 1 calc R U . . .
C28 C 0.8708(2) 0.4345(3) 0.9621(3) 0.0592(9) Uani 1 1 d . . . . .
H28 H 0.900645 0.391612 0.926491 0.071 Uiso 1 1 calc R U . . .
C29 C 0.8923(3) 0.3890(4) 1.0556(3) 0.0849(13) Uani 1 1 d . . . . .
H29A H 0.865506 0.430469 1.091324 0.127 Uiso 1 1 calc R U . . .
H29B H 0.961223 0.378134 1.042274 0.127 Uiso 1 1 calc R U . . .
H29C H 0.864052 0.329444 1.093109 0.127 Uiso 1 1 calc R U . . .
C30 C 0.9110(3) 0.5289(3) 0.8986(3) 0.0851(13) Uani 1 1 d . . . . .
H30A H 0.896206 0.553305 0.839614 0.128 Uiso 1 1 calc R U . . .
H30B H 0.980036 0.521222 0.884034 0.128 Uiso 1 1 calc R U . . .
H30C H 0.882609 0.572731 0.931487 0.128 Uiso 1 1 calc R U . . .
C31 C 0.6780(8) 0.4584(8) 0.6193(6) 0.0466(19) Uani 0.451(9) 1 d D U P A 2
H31 H 0.727421 0.407458 0.638026 0.056 Uiso 0.451(9) 1 calc R U P A 2
C32 C 0.5945(10) 0.4479(12) 0.5665(12) 0.075(3) Uani 0.549(9) 1 d D U P A 1
H32A H 0.534533 0.487717 0.571114 0.113 Uiso 0.549(9) 1 calc R U P A 1
H32B H 0.581496 0.382783 0.605787 0.113 Uiso 0.549(9) 1 calc R U P A 1
H32C H 0.627987 0.453956 0.500442 0.113 Uiso 0.549(9) 1 calc R U P A 1
C33 C 0.7194(7) 0.5552(6) 0.5523(8) 0.061(2) Uani 0.451(9) 1 d D U P A 2
H33A H 0.765673 0.550331 0.493107 0.091 Uiso 0.451(9) 1 calc R U P A 2
H33B H 0.750552 0.572805 0.583658 0.091 Uiso 0.451(9) 1 calc R U P A 2
H33C H 0.667658 0.602702 0.538287 0.091 Uiso 0.451(9) 1 calc R U P A 2
C34 C 0.7577(7) 0.8271(7) 0.6011(6) 0.085(2) Uani 0.549(9) 1 d D U P A 1
H34 H 0.761382 0.880945 0.615459 0.102 Uiso 0.549(9) 1 calc R U P A 1
C35 C 0.8593(9) 0.7647(11) 0.5723(12) 0.145(6) Uani 0.549(9) 1 d D U P A 1
H35A H 0.853020 0.725513 0.542876 0.218 Uiso 0.549(9) 1 calc R U P A 1
H35B H 0.876122 0.725108 0.629492 0.218 Uiso 0.549(9) 1 calc R U P A 1
H35C H 0.909144 0.806530 0.527603 0.218 Uiso 0.549(9) 1 calc R U P A 1
C36 C 0.7191(13) 0.8539(12) 0.5153(9) 0.122(5) Uani 0.549(9) 1 d D U P A 1
H36A H 0.762603 0.893362 0.456572 0.183 Uiso 0.549(9) 1 calc R U P A 1
H36B H 0.655965 0.887798 0.528454 0.183 Uiso 0.549(9) 1 calc R U P A 1
H36C H 0.714990 0.796845 0.508485 0.183 Uiso 0.549(9) 1 calc R U P A 1
C37 C 0.2800(7) 0.8706(5) 0.8636(7) 0.085(2) Uani 0.549(9) 1 d D U P A 1
H37 H 0.311832 0.899722 0.886429 0.102 Uiso 0.549(9) 1 calc R U P A 1
C38 C 0.1891(13) 0.8233(10) 0.9447(13) 0.151(7) Uani 0.549(9) 1 d D U P A 1
H38A H 0.146583 0.868947 0.971043 0.226 Uiso 0.549(9) 1 calc R U P A 1
H38B H 0.208437 0.770411 0.994897 0.226 Uiso 0.549(9) 1 calc R U P A 1
H38C H 0.155946 0.801122 0.918529 0.226 Uiso 0.549(9) 1 calc R U P A 1
C39 C 0.2752(13) 0.9411(9) 0.7525(10) 0.146(6) Uani 0.549(9) 1 d . U P A 1
H39A H 0.252775 0.906916 0.728177 0.219 Uiso 0.549(9) 1 calc R U P A 1
H39B H 0.338689 0.959934 0.710083 0.219 Uiso 0.549(9) 1 calc R U P A 1
H39C H 0.231455 0.996632 0.755729 0.219 Uiso 0.549(9) 1 calc R U P A 1
C40 C 0.7601(2) 0.4898(2) 0.7896(2) 0.0466(7) Uani 1 1 d . . . . .
H40 H 0.702980 0.463988 0.835330 0.056 Uiso 1 1 calc R U . . .
C41 C 0.8250(4) 0.3296(3) 0.8023(4) 0.0900(14) Uani 1 1 d . . . . .
H41A H 0.873673 0.297234 0.832464 0.135 Uiso 1 1 calc R U . . .
H41B H 0.834292 0.308222 0.751643 0.135 Uiso 1 1 calc R U . . .
H41C H 0.761963 0.316061 0.849501 0.135 Uiso 1 1 calc R U . . .
C42 C 0.9243(3) 0.4672(3) 0.6895(3) 0.0905(14) Uani 1 1 d . . . . .
H42A H 0.919685 0.535127 0.669713 0.136 Uiso 1 1 calc R U . . .
H42B H 0.937937 0.451014 0.634483 0.136 Uiso 1 1 calc R U . . .
H42C H 0.975400 0.438764 0.717013 0.136 Uiso 1 1 calc R U . . .
C43 C 0.2541(8) 0.8477(8) 0.8298(8) 0.083(3) Uani 0.451(9) 1 d D U P A 2
H43 H 0.227320 0.834632 0.790449 0.100 Uiso 0.451(9) 1 calc R U P A 2
C44 C 0.2688(13) 0.9552(11) 0.7970(12) 0.114(5) Uani 0.451(9) 1 d . U P A 2
H44A H 0.248420 0.992466 0.741572 0.170 Uiso 0.451(9) 1 calc R U P A 2
H44B H 0.336096 0.961532 0.780572 0.170 Uiso 0.451(9) 1 calc R U P A 2
H44C H 0.230976 0.977204 0.848811 0.170 Uiso 0.451(9) 1 calc R U P A 2
C45 C 0.1802(15) 0.8544(14) 0.9248(12) 0.134(7) Uani 0.451(9) 1 d D U P A 2
H45A H 0.201147 0.895605 0.942580 0.201 Uiso 0.451(9) 1 calc R U P A 2
H45B H 0.175073 0.792121 0.974812 0.201 Uiso 0.451(9) 1 calc R U P A 2
H45C H 0.118167 0.879644 0.916380 0.201 Uiso 0.451(9) 1 calc R U P A 2
C46 C 0.7655(8) 0.7866(9) 0.5843(8) 0.086(3) Uani 0.451(9) 1 d D U P A 2
H46 H 0.783543 0.735890 0.558402 0.103 Uiso 0.451(9) 1 calc R U P A 2
C48 C 0.8511(11) 0.8071(15) 0.5988(13) 0.132(5) Uani 0.451(9) 1 d D U P A 2
H48A H 0.909282 0.802190 0.547039 0.198 Uiso 0.451(9) 1 calc R U P A 2
H48B H 0.857804 0.761847 0.659331 0.198 Uiso 0.451(9) 1 calc R U P A 2
H48C H 0.840249 0.870283 0.599132 0.198 Uiso 0.451(9) 1 calc R U P A 2
C47 C 0.7442(13) 0.8797(12) 0.5127(12) 0.111(5) Uani 0.451(9) 1 d D U P A 2
H47A H 0.738368 0.929251 0.535388 0.167 Uiso 0.451(9) 1 calc R U P A 2
H47B H 0.684525 0.879897 0.504172 0.167 Uiso 0.451(9) 1 calc R U P A 2
H47C H 0.795857 0.890536 0.452031 0.167 Uiso 0.451(9) 1 calc R U P A 2
C50 C 0.7494(8) 0.5083(13) 0.5590(9) 0.134(5) Uani 0.549(9) 1 d D U P A 1
H50A H 0.792854 0.458925 0.587406 0.200 Uiso 0.549(9) 1 calc R U P A 1
H50B H 0.747910 0.564424 0.570355 0.200 Uiso 0.549(9) 1 calc R U P A 1
H50C H 0.771361 0.522648 0.490663 0.200 Uiso 0.549(9) 1 calc R U P A 1
C49 C 0.6557(7) 0.4776(9) 0.6010(7) 0.068(2) Uani 0.549(9) 1 d D U P A 1
H49 H 0.629049 0.543696 0.575399 0.082 Uiso 0.549(9) 1 d R U P A 1
C83 C 0.6282(11) 0.4389(14) 0.5647(13) 0.067(3) Uani 0.451(9) 1 d D U P A 2
H83A H 0.585141 0.493358 0.543067 0.101 Uiso 0.451(9) 1 calc R U P A 2
H83B H 0.591991 0.384500 0.606524 0.101 Uiso 0.451(9) 1 calc R U P A 2
H83C H 0.676065 0.426512 0.509829 0.101 Uiso 0.451(9) 1 calc R U P A 2

loop_
_atom_site_aniso_label
_atom_site_aniso_U_11
_atom_site_aniso_U_22
_atom_site_aniso_U_33
_atom_site_aniso_U_23
_atom_site_aniso_U_13
_atom_site_aniso_U_12
Ti1 0.0339(3) 0.0248(2) 0.0292(2) -0.01259(18) -0.0137(2) -0.00107(19)
Ti2 0.0269(2) 0.0315(2) 0.0299(2) -0.01488(19) -0.01266(19) 0.00012(19)
Ti3 0.0352(3) 0.0279(2) 0.0270(2) -0.01207(18) -0.0134(2) -0.00099(19)
Ti4 0.0399(3) 0.0353(3) 0.0293(2) -0.0110(2) -0.0093(2) -0.0104(2)
Ti5 0.0442(3) 0.0266(2) 0.0351(3) -0.01320(19) -0.0206(2) 0.0040(2)
O1 0.0306(9) 0.0297(9) 0.0290(9) -0.0139(7) -0.0132(7) 0.0001(7)
O3 0.0298(9) 0.0292(9) 0.0296(9) -0.0134(7) -0.0109(7) -0.0037(7)
O2 0.0315(9) 0.0249(8) 0.0289(9) -0.0107(7) -0.0143(7) -0.0013(7)
O5 0.0354(10) 0.0311(9) 0.0297(9) -0.0122(7) -0.0180(8) 0.0022(8)
O6 0.0459(11) 0.0238(8) 0.0310(9) -0.0093(7) -0.0157(8) -0.0035(8)
O7 0.0393(11) 0.0441(11) 0.0381(10) -0.0194(8) -0.0167(9) -0.0058(9)
O8 0.0393(11) 0.0394(10) 0.0370(10) -0.0195(8) -0.0170(9) -0.0036(9)
O9 0.0491(12) 0.0499(12) 0.0448(11) -0.0181(9) -0.0115(10) -0.0210(10)
O10 0.0465(12) 0.0352(10) 0.0410(11) -0.0165(8) -0.0157(10) -0.0096(9)
O11 0.0576(13) 0.0313(10) 0.0314(9) -0.0088(8) -0.0214(9) -0.0035(9)
O12 0.0700(15) 0.0322(10) 0.0375(10) -0.0116(8) -0.0275(10) 0.0024(10)
O13 0.0521(12) 0.0328(10) 0.0446(11) -0.0233(8) -0.0210(10) 0.0063(9)
O14 0.0274(10) 0.0574(12) 0.0479(11) -0.0296(10) -0.0132(9) 0.0020(9)
O17 0.0441(11) 0.0408(10) 0.0377(10) -0.0217(8) -0.0099(8) -0.0015(9)
O16 0.0654(14) 0.0425(11) 0.0562(12) -0.0258(10) -0.0352(11) 0.0202(10)
O15 0.0658(14) 0.0523(12) 0.0349(10) -0.0081(9) -0.0077(10) -0.0254(11)
O18 0.0433(12) 0.0575(14) 0.0440(12) -0.0247(10) -0.0089(10) -0.0048(10)
O21 0.0694(17) 0.107(2) 0.100(2) -0.0643(18) -0.0276(15) -0.0268(15)
O20 0.194(3) 0.0382(13) 0.0536(15) -0.0005(11) -0.0684(19) -0.0087(16)
O19 0.116(3) 0.110(2) 0.140(3) -0.058(2) -0.049(2) -0.048(2)
O4 0.0360(10) 0.0313(9) 0.0295(9) -0.0140(7) -0.0115(8) -0.0042(8)
N1 0.0553(18) 0.0676(19) 0.0616(18) -0.0378(15) -0.0179(15) 0.0065(15)
C1 0.0362(15) 0.0305(13) 0.0382(14) -0.0141(11) -0.0200(13) 0.0035(12)
C2 0.0401(16) 0.0371(14) 0.0436(15) -0.0197(12) -0.0213(13) -0.0009(12)
C3 0.0390(17) 0.0560(18) 0.0547(18) -0.0338(15) -0.0172(15) 0.0003(14)
C4 0.0386(17) 0.067(2) 0.069(2) -0.0391(18) -0.0160(16) -0.0061(16)
C5 0.052(2) 0.060(2) 0.072(2) -0.0354(18) -0.0290(18) -0.0078(16)
C6 0.113(4) 0.140(4) 0.111(4) -0.075(3) -0.032(3) -0.053(3)
C7 0.070(2) 0.080(2) 0.058(2) -0.0419(19) -0.0173(19) -0.022(2)
C8 0.0514(19) 0.066(2) 0.0487(18) -0.0298(16) -0.0149(15) -0.0157(16)
C9 0.0530(19) 0.0304(14) 0.0421(16) -0.0129(12) -0.0216(15) -0.0072(13)
C10 0.0531(19) 0.0370(15) 0.0590(19) -0.0155(14) -0.0275(16) -0.0088(14)
C11 0.066(2) 0.081(3) 0.073(2) -0.036(2) -0.016(2) -0.030(2)
C12 0.066(3) 0.095(3) 0.097(3) -0.039(3) -0.018(2) -0.034(2)
C13 0.080(3) 0.065(2) 0.095(3) -0.037(2) -0.042(3) -0.017(2)
C14 0.102(4) 0.127(4) 0.171(6) -0.062(4) -0.040(4) -0.058(4)
C15 0.075(3) 0.056(2) 0.085(3) -0.0383(19) -0.038(2) -0.0042(19)
C16 0.058(2) 0.0465(17) 0.070(2) -0.0298(16) -0.0278(17) -0.0056(15)
C17 0.0497(18) 0.0351(15) 0.0352(14) -0.0087(12) -0.0200(13) -0.0036(13)
C18 0.060(2) 0.0329(14) 0.0403(15) -0.0100(12) -0.0265(15) -0.0032(14)
C19 0.091(3) 0.0306(15) 0.0457(17) -0.0102(13) -0.0376(18) -0.0008(16)
C20 0.118(3) 0.0393(17) 0.0463(18) -0.0138(14) -0.045(2) -0.0024(19)
C21 0.108(3) 0.0364(16) 0.0435(18) -0.0016(14) -0.042(2) -0.0107(18)
C22 0.215(6) 0.046(2) 0.072(3) 0.006(2) -0.076(4) 0.004(3)
C23 0.128(4) 0.0303(16) 0.056(2) -0.0074(14) -0.046(2) -0.0041(19)
C24 0.106(3) 0.0345(16) 0.0464(18) -0.0128(14) -0.0356(19) -0.0041(18)
C25 0.091(3) 0.0426(17) 0.067(2) -0.0348(16) -0.041(2) 0.0113(18)
C26 0.193(6) 0.089(3) 0.182(6) -0.097(4) -0.122(5) 0.073(4)
C27 0.144(4) 0.065(2) 0.066(2) -0.035(2) -0.056(3) 0.001(3)
C28 0.0321(17) 0.092(3) 0.072(2) -0.052(2) -0.0197(16) 0.0071(17)
C29 0.053(2) 0.133(4) 0.094(3) -0.062(3) -0.042(2) 0.017(2)
C30 0.052(2) 0.131(4) 0.088(3) -0.057(3) -0.002(2) -0.040(2)
C31 0.047(4) 0.063(4) 0.032(3) -0.023(2) -0.015(2) 0.005(3)
C32 0.091(8) 0.094(6) 0.066(5) -0.051(5) -0.034(6) 0.005(6)
C33 0.045(5) 0.074(4) 0.042(4) -0.015(3) -0.002(3) -0.003(3)
C34 0.104(5) 0.086(5) 0.049(3) -0.012(3) 0.005(3) -0.058(4)
C35 0.091(5) 0.154(10) 0.117(10) -0.017(7) 0.021(4) -0.043(6)
C36 0.151(9) 0.137(10) 0.042(4) 0.016(5) -0.013(5) -0.076(7)
C37 0.101(5) 0.056(3) 0.101(5) -0.048(3) -0.038(4) 0.028(3)
C38 0.131(8) 0.082(8) 0.138(8) -0.034(6) 0.017(7) 0.045(6)
C39 0.164(10) 0.072(7) 0.125(6) -0.002(5) -0.051(6) 0.059(7)
C40 0.0440(18) 0.064(2) 0.0407(16) -0.0289(15) -0.0145(14) -0.0019(16)
C41 0.101(4) 0.069(3) 0.113(4) -0.051(3) -0.043(3) 0.015(2)
C42 0.063(3) 0.111(4) 0.086(3) -0.055(3) -0.005(2) 0.013(2)
C43 0.079(3) 0.074(4) 0.093(5) -0.034(4) -0.046(3) 0.037(3)
C44 0.112(8) 0.063(4) 0.135(10) -0.034(6) -0.042(8) 0.042(4)
C45 0.116(8) 0.103(10) 0.107(7) -0.027(6) -0.019(5) 0.069(7)
C46 0.083(4) 0.083(5) 0.049(3) -0.003(3) 0.007(3) -0.027(4)
C48 0.085(6) 0.171(13) 0.096(9) -0.013(8) 0.004(6) -0.061(7)
C47 0.099(8) 0.091(8) 0.064(5) 0.018(5) 0.014(5) -0.031(6)
C50 0.073(5) 0.258(13) 0.063(6) -0.062(8) 0.011(4) -0.057(7)
C49 0.055(4) 0.108(6) 0.052(3) -0.052(3) -0.007(3) -0.002(4)
C83 0.071(8) 0.100(7) 0.049(5) -0.045(5) -0.023(5) 0.001(6)

loop_
_atom_type_symbol
_atom_type_description
_atom_type_scat_dispersion_real
_atom_type_scat_dispersion_imag
_atom_type_scat_source
C C 0.0033 0.0016 'International Tables Vol C Tables 4.2.6.8 and 6.1.1.4'
H H 0.0000 0.0000 'International Tables Vol C Tables 4.2.6.8 and 6.1.1.4'
N N 0.0061 0.0033 'International Tables Vol C Tables 4.2.6.8 and 6.1.1.4'
O O 0.0106 0.0060 'International Tables Vol C Tables 4.2.6.8 and 6.1.1.4'
Ti Ti 0.2776 0.4457 'International Tables Vol C Tables 4.2.6.8 and 6.1.1.4'

loop_
_geom_angle_atom_site_label_1
_geom_angle_atom_site_label_2
_geom_angle_atom_site_label_3
_geom_angle
_geom_angle_site_symmetry_1
_geom_angle_site_symmetry_3
_geom_angle_publ_flag
Ti4 Ti1 Ti2 76.278(17) 2_667 2_667 ?
Ti5 Ti1 Ti2 117.022(18) 2_667 2_667 ?
Ti5 Ti1 Ti4 59.560(16) 2_667 2_667 ?
O1 Ti1 Ti2 102.64(5) . 2_667 ?
O1 Ti1 Ti4 89.05(5) . 2_667 ?
O1 Ti1 Ti5 41.01(5) . 2_667 ?
O1 Ti1 O3 95.23(7) . 2_667 ?
O1 Ti1 O6 80.09(7) . 2_667 ?
O1 Ti1 O10 162.12(8) . 2_667 ?
O3 Ti1 Ti2 35.85(5) 2_667 2_667 ?
O3 Ti1 Ti4 40.59(5) 2_667 2_667 ?
O3 Ti1 Ti5 88.28(5) 2_667 2_667 ?
O3 Ti1 O10 81.86(7) 2_667 2_667 ?
O2 Ti1 Ti2 42.88(5) . 2_667 ?
O2 Ti1 Ti4 119.09(5) . 2_667 ?
O2 Ti1 Ti5 137.67(5) . 2_667 ?
O2 Ti1 O1 99.90(7) . . ?
O2 Ti1 O3 78.51(7) . 2_667 ?
O2 Ti1 O6 157.24(7) . 2_667 ?
O2 Ti1 O10 96.80(7) . 2_667 ?
O6 Ti1 Ti2 114.61(5) 2_667 2_667 ?
O6 Ti1 Ti4 38.35(5) 2_667 2_667 ?
O6 Ti1 Ti5 39.20(5) 2_667 2_667 ?
O6 Ti1 O3 78.82(7) 2_667 2_667 ?
O6 Ti1 O10 82.04(7) 2_667 2_667 ?
O10 Ti1 Ti2 85.37(5) 2_667 2_667 ?
O10 Ti1 Ti4 77.23(5) 2_667 2_667 ?
O10 Ti1 Ti5 121.12(5) 2_667 2_667 ?
O13 Ti1 Ti2 140.11(6) . 2_667 ?
O13 Ti1 Ti4 137.53(6) . 2_667 ?
O13 Ti1 Ti5 101.26(6) . 2_667 ?
O13 Ti1 O1 98.91(8) . . ?
O13 Ti1 O3 165.76(8) . 2_667 ?
O13 Ti1 O2 100.63(8) . . ?
O13 Ti1 O6 101.86(8) . 2_667 ?
O13 Ti1 O10 84.15(8) . 2_667 ?
Ti3 Ti2 Ti1 74.893(16) 2_667 2_667 ?
Ti5 Ti2 Ti1 117.10(2) 2_667 2_667 ?
Ti5 Ti2 Ti3 59.590(15) 2_667 2_667 ?
O1 Ti2 Ti1 102.10(5) . 2_667 ?
O1 Ti2 Ti3 88.52(5) . 2_667 ?
O1 Ti2 Ti5 41.86(5) . 2_667 ?
O1 Ti2 O2 95.14(7) . 2_667 ?
O1 Ti2 O5 79.44(7) . 2_667 ?
O1 Ti2 O7 160.61(7) . 2_667 ?
O3 Ti2 Ti1 40.08(5) . 2_667 ?
O3 Ti2 Ti3 114.82(5) . 2_667 ?
O3 Ti2 Ti5 136.80(6) . 2_667 ?
O3 Ti2 O1 99.12(7) . . ?
O3 Ti2 O2 77.13(7) . 2_667 ?
O3 Ti2 O5 155.90(7) . 2_667 ?
O3 Ti2 O7 98.62(7) . 2_667 ?
O2 Ti2 Ti1 37.26(4) 2_667 2_667 ?
O2 Ti2 Ti3 37.69(4) 2_667 2_667 ?
O2 Ti2 Ti5 87.38(5) 2_667 2_667 ?
O5 Ti2 Ti1 116.29(5) 2_667 2_667 ?
O5 Ti2 Ti3 41.41(5) 2_667 2_667 ?
O5 Ti2 Ti5 37.64(5) 2_667 2_667 ?
O5 Ti2 O2 79.04(6) 2_667 2_667 ?
O5 Ti2 O7 81.16(7) 2_667 2_667 ?
O7 Ti2 Ti1 86.60(5) 2_667 2_667 ?
O7 Ti2 Ti3 76.93(5) 2_667 2_667 ?
O7 Ti2 Ti5 118.76(5) 2_667 2_667 ?
O7 Ti2 O2 81.24(7) 2_667 2_667 ?
O14 Ti2 Ti1 138.61(7) . 2_667 ?
O14 Ti2 Ti3 142.22(7) . 2_667 ?
O14 Ti2 Ti5 101.75(7) . 2_667 ?
O14 Ti2 O1 97.34(8) . . ?
O14 Ti2 O3 101.10(8) . . ?
O14 Ti2 O2 167.52(8) . 2_667 ?
O14 Ti2 O5 102.94(8) . 2_667 ?
O14 Ti2 O7 86.86(8) . 2_667 ?
O2 Ti3 Ti2 43.63(5) . 2_667 ?
O2 Ti3 O5 83.49(7) . . ?
O2 Ti3 O8 87.60(7) . . ?
O2 Ti3 O11 165.36(8) . . ?
O5 Ti3 Ti2 39.92(5) . 2_667 ?
O5 Ti3 O8 81.56(7) . . ?
O5 Ti3 O11 82.10(7) . . ?
O8 Ti3 Ti2 80.83(5) . 2_667 ?
O8 Ti3 O11 87.74(7) . . ?
O11 Ti3 Ti2 121.83(6) . 2_667 ?
O17 Ti3 Ti2 147.72(6) . 2_667 ?
O17 Ti3 O2 104.64(8) . . ?
O17 Ti3 O5 170.76(8) . . ?
O17 Ti3 O8 94.23(8) . . ?
O17 Ti3 O11 89.55(8) . . ?
O17 Ti3 O4 101.45(8) . . ?
O4 Ti3 Ti2 89.09(5) . 2_667 ?
O4 Ti3 O2 94.46(7) . . ?
O4 Ti3 O5 82.00(7) . . ?
O4 Ti3 O8 163.09(8) . . ?
O4 Ti3 O11 86.10(7) . . ?
O3 Ti4 Ti1 41.89(5) . 2_667 ?
O3 Ti4 O9 81.70(7) . . ?
O3 Ti4 O18 86.17(8) . . ?
O6 Ti4 Ti1 41.46(5) . 2_667 ?
O6 Ti4 O3 83.22(7) . . ?
O6 Ti4 O9 88.31(8) . . ?
O6 Ti4 O18 167.70(8) . . ?
O9 Ti4 Ti1 80.83(6) . 2_667 ?
O9 Ti4 O18 96.34(8) . . ?
O15 Ti4 Ti1 142.29(7) . 2_667 ?
O15 Ti4 O3 168.09(9) . . ?
O15 Ti4 O6 102.74(9) . . ?
O15 Ti4 O9 88.12(9) . . ?
O15 Ti4 O18 88.83(9) . . ?
O15 Ti4 O4 99.35(9) . . ?
O18 Ti4 Ti1 128.02(6) . 2_667 ?
O4 Ti4 Ti1 88.80(5) . 2_667 ?
O4 Ti4 O3 91.56(7) . . ?
O4 Ti4 O6 82.92(7) . . ?
O4 Ti4 O9 169.54(8) . . ?
O4 Ti4 O18 91.16(8) . . ?
Ti2 Ti5 Ti1 76.961(16) 2_667 2_667 ?
O1 Ti5 Ti1 38.16(5) 2_667 2_667 ?
O1 Ti5 Ti2 39.94(5) 2_667 2_667 ?
O1 Ti5 O12 168.10(7) 2_667 . ?
O1 Ti5 O4 91.57(7) 2_667 . ?
O5 Ti5 Ti1 115.68(5) . 2_667 ?
O5 Ti5 Ti2 40.13(5) . 2_667 ?
O5 Ti5 O1 80.01(7) . 2_667 ?
O5 Ti5 O6 148.43(7) . . ?
O5 Ti5 O12 89.89(8) . . ?
O5 Ti5 O4 79.90(7) . . ?
O6 Ti5 Ti1 41.77(5) . 2_667 ?
O6 Ti5 Ti2 116.80(5) . 2_667 ?
O6 Ti5 O1 79.81(7) . 2_667 ?
O6 Ti5 O12 106.52(8) . . ?
O6 Ti5 O4 76.64(7) . . ?
O12 Ti5 Ti1 147.81(7) . 2_667 ?
O12 Ti5 Ti2 129.91(6) . 2_667 ?
O12 Ti5 O4 80.38(7) . . ?
O16 Ti5 Ti1 100.72(7) . 2_667 ?
O16 Ti5 Ti2 105.62(8) . 2_667 ?
O16 Ti5 O1 99.63(8) . 2_667 ?
O16 Ti5 O5 106.70(9) . . ?
O16 Ti5 O6 100.43(9) . . ?
O16 Ti5 O12 89.25(9) . . ?
O16 Ti5 O4 167.79(9) . . ?
O4 Ti5 Ti1 85.06(5) . 2_667 ?
O4 Ti5 Ti2 86.10(5) . 2_667 ?
Ti1 O1 Ti2 153.86(9) . . ?
Ti1 O1 Ti5 100.83(8) . 2_667 ?
Ti2 O1 Ti5 98.20(7) . 2_667 ?
Ti2 O3 Ti1 104.08(8) . 2_667 ?
Ti2 O3 Ti4 157.38(10) . . ?
Ti4 O3 Ti1 97.52(7) . 2_667 ?
Ti1 O2 Ti2 99.87(7) . 2_667 ?
Ti3 O2 Ti1 161.01(9) . . ?
Ti3 O2 Ti2 98.67(7) . 2_667 ?
Ti2 O5 Ti3 98.67(7) 2_667 . ?
Ti5 O5 Ti2 102.23(8) . 2_667 ?
Ti5 O5 Ti3 100.24(8) . . ?
Ti4 O6 Ti1 100.20(8) . 2_667 ?
Ti4 O6 Ti5 102.88(8) . . ?
Ti5 O6 Ti1 99.03(8) . 2_667 ?
C1 O7 Ti2 129.52(18) . 2_667 ?
C1 O8 Ti3 126.87(16) . . ?
C9 O9 Ti4 125.51(19) . . ?
C9 O10 Ti1 130.35(17) . 2_667 ?
C17 O11 Ti3 127.80(17) . . ?
C17 O12 Ti5 127.25(17) . . ?
C25 O13 Ti1 140.7(2) . . ?
C28 O14 Ti2 153.67(19) . . ?
C31 O17 Ti3 161.0(4) . . ?
C49 O17 Ti3 142.1(5) . . ?
C37 O16 Ti5 163.8(5) . . ?
C43 O16 Ti5 154.2(7) . . ?
C34 O15 Ti4 155.4(4) . . ?
C46 O15 Ti4 150.8(5) . . ?
C40 O18 Ti4 126.7(2) . . ?
C5 O21 C6 117.4(3) . . ?
C21 O20 C22 118.4(3) . . ?
C13 O19 C14 119.4(4) . . ?
Ti3 O4 Ti4 162.17(10) . . ?
Ti3 O4 Ti5 97.31(8) . . ?
Ti4 O4 Ti5 97.10(7) . . ?
C40 N1 C41 120.9(3) . . ?
C40 N1 C42 120.9(3) . . ?
C41 N1 C42 118.2(3) . . ?
O7 C1 O8 125.4(2) . . ?
O7 C1 C2 117.6(2) . . ?
O8 C1 C2 116.9(2) . . ?
C3 C2 C1 121.5(2) . . ?
C8 C2 C1 120.2(3) . . ?
C8 C2 C3 118.4(3) . . ?
C2 C3 H3 119.3 . . ?
C4 C3 C2 121.3(3) . . ?
C4 C3 H3 119.3 . . ?
C3 C4 H4 120.1 . . ?
C3 C4 C5 119.9(3) . . ?
C5 C4 H4 120.1 . . ?
O21 C5 C4 115.4(3) . . ?
O21 C5 C7 125.2(3) . . ?
C7 C5 C4 119.4(3) . . ?
O21 C6 H6A 109.5 . . ?
O21 C6 H6B 109.5 . . ?
O21 C6 H6C 109.5 . . ?
H6A C6 H6B 109.5 . . ?
H6A C6 H6C 109.5 . . ?
H6B C6 H6C 109.5 . . ?
C5 C7 H7 119.9 . . ?
C5 C7 C8 120.1(3) . . ?
C8 C7 H7 119.9 . . ?
C2 C8 H8 119.6 . . ?
C7 C8 C2 120.9(3) . . ?
C7 C8 H8 119.6 . . ?
O9 C9 C10 116.7(3) . . ?
O10 C9 O9 125.6(3) . . ?
O10 C9 C10 117.7(2) . . ?
C11 C10 C9 121.0(3) . . ?
C11 C10 C16 118.8(3) . . ?
C16 C10 C9 120.2(3) . . ?
C10 C11 H11 119.4 . . ?
C10 C11 C12 121.2(4) . . ?
C12 C11 H11 119.4 . . ?
C11 C12 H12 120.8 . . ?
C13 C12 C11 118.5(4) . . ?
C13 C12 H12 120.8 . . ?
O19 C13 C12 122.5(4) . . ?
C15 C13 O19 116.4(4) . . ?
C15 C13 C12 121.1(3) . . ?
O19 C14 H14A 109.5 . . ?
O19 C14 H14B 109.5 . . ?
O19 C14 H14C 109.5 . . ?
H14A C14 H14B 109.5 . . ?
H14A C14 H14C 109.5 . . ?
H14B C14 H14C 109.5 . . ?
C13 C15 H15 119.9 . . ?
C13 C15 C16 120.2(3) . . ?
C16 C15 H15 119.9 . . ?
C10 C16 H16 119.9 . . ?
C15 C16 C10 120.2(3) . . ?
C15 C16 H16 119.9 . . ?
O11 C17 O12 124.7(2) . . ?
O11 C17 C18 117.4(2) . . ?
O12 C17 C18 117.9(2) . . ?
C19 C18 C17 119.8(2) . . ?
C24 C18 C17 122.1(3) . . ?
C24 C18 C19 118.1(3) . . ?
C18 C19 H19 119.7 . . ?
C20 C19 C18 120.6(3) . . ?
C20 C19 H19 119.7 . . ?
C19 C20 H20 119.6 . . ?
C19 C20 C21 120.8(3) . . ?
C21 C20 H20 119.6 . . ?
O20 C21 C20 115.6(3) . . ?
O20 C21 C23 124.9(3) . . ?
C23 C21 C20 119.5(3) . . ?
O20 C22 H22A 109.5 . . ?
O20 C22 H22B 109.5 . . ?
O20 C22 H22C 109.5 . . ?
H22A C22 H22B 109.5 . . ?
H22A C22 H22C 109.5 . . ?
H22B C22 H22C 109.5 . . ?
C21 C23 H23 120.2 . . ?
C24 C23 C21 119.6(3) . . ?
C24 C23 H23 120.2 . . ?
C18 C24 H24 119.3 . . ?
C23 C24 C18 121.5(3) . . ?
C23 C24 H24 119.3 . . ?
O13 C25 H25 106.3 . . ?
O13 C25 C26 111.9(3) . . ?
O13 C25 C27 110.2(3) . . ?
C26 C25 H25 106.3 . . ?
C26 C25 C27 115.2(4) . . ?
C27 C25 H25 106.3 . . ?
C25 C26 H26A 109.5 . . ?
C25 C26 H26B 109.5 . . ?
C25 C26 H26C 109.5 . . ?
H26A C26 H26B 109.5 . . ?
H26A C26 H26C 109.5 . . ?
H26B C26 H26C 109.5 . . ?
C25 C27 H27A 109.5 . . ?
C25 C27 H27B 109.5 . . ?
C25 C27 H27C 109.5 . . ?
H27A C27 H27B 109.5 . . ?
H27A C27 H27C 109.5 . . ?
H27B C27 H27C 109.5 . . ?
O14 C28 H28 107.6 . . ?
O14 C28 C29 109.8(3) . . ?
O14 C28 C30 110.4(3) . . ?
C29 C28 H28 107.6 . . ?
C30 C28 H28 107.6 . . ?
C30 C28 C29 113.6(3) . . ?
C28 C29 H29A 109.5 . . ?
C28 C29 H29B 109.5 . . ?
C28 C29 H29C 109.5 . . ?
H29A C29 H29B 109.5 . . ?
H29A C29 H29C 109.5 . . ?
H29B C29 H29C 109.5 . . ?
C28 C30 H30A 109.5 . . ?
C28 C30 H30B 109.5 . . ?
C28 C30 H30C 109.5 . . ?
H30A C30 H30B 109.5 . . ?
H30A C30 H30C 109.5 . . ?
H30B C30 H30C 109.5 . . ?
O17 C31 H31 113.1 . . ?
O17 C31 C33 104.2(8) . . ?
O17 C31 C83 107.6(9) . . ?
C33 C31 H31 113.1 . . ?
C83 C31 H31 113.1 . . ?
C83 C31 C33 105.2(10) . . ?
H32A C32 H32B 109.5 . . ?
H32A C32 H32C 109.5 . . ?
H32B C32 H32C 109.5 . . ?
C49 C32 H32A 109.5 . . ?
C49 C32 H32B 109.5 . . ?
C49 C32 H32C 109.5 . . ?
C31 C33 H33A 109.5 . . ?
C31 C33 H33B 109.5 . . ?
C31 C33 H33C 109.5 . . ?
H33A C33 H33B 109.5 . . ?
H33A C33 H33C 109.5 . . ?
H33B C33 H33C 109.5 . . ?
O15 C34 H34 115.2 . . ?
O15 C34 C35 104.3(9) . . ?
O15 C34 C36 101.5(8) . . ?
C35 C34 H34 115.2 . . ?
C36 C34 H34 115.2 . . ?
C36 C34 C35 103.5(13) . . ?
C34 C35 H35A 109.5 . . ?
C34 C35 H35B 109.5 . . ?
C34 C35 H35C 109.5 . . ?
H35A C35 H35B 109.5 . . ?
H35A C35 H35C 109.5 . . ?
H35B C35 H35C 109.5 . . ?
C34 C36 H36A 109.5 . . ?
C34 C36 H36B 109.5 . . ?
C34 C36 H36C 109.5 . . ?
H36A C36 H36B 109.5 . . ?
H36A C36 H36C 109.5 . . ?
H36B C36 H36C 109.5 . . ?
O16 C37 H37 111.5 . . ?
O16 C37 C38 102.5(8) . . ?
O16 C37 C39 98.0(8) . . ?
C38 C37 H37 111.5 . . ?
C38 C37 C39 120.5(13) . . ?
C39 C37 H37 111.5 . . ?
C37 C38 H38A 109.5 . . ?
C37 C38 H38B 109.5 . . ?
C37 C38 H38C 109.5 . . ?
H38A C38 H38B 109.5 . . ?
H38A C38 H38C 109.5 . . ?
H38B C38 H38C 109.5 . . ?
C37 C39 H39A 109.5 . . ?
C37 C39 H39B 109.5 . . ?
C37 C39 H39C 109.5 . . ?
H39A C39 H39B 109.5 . . ?
H39A C39 H39C 109.5 . . ?
H39B C39 H39C 109.5 . . ?
O18 C40 N1 124.1(3) . . ?
O18 C40 H40 117.9 . . ?
N1 C40 H40 117.9 . . ?
N1 C41 H41A 109.5 . . ?
N1 C41 H41B 109.5 . . ?
N1 C41 H41C 109.5 . . ?
H41A C41 H41B 109.5 . . ?
H41A C41 H41C 109.5 . . ?
H41B C41 H41C 109.5 . . ?
N1 C42 H42A 109.5 . . ?
N1 C42 H42B 109.5 . . ?
N1 C42 H42C 109.5 . . ?
H42A C42 H42B 109.5 . . ?
H42A C42 H42C 109.5 . . ?
H42B C42 H42C 109.5 . . ?
O16 C43 H43 114.9 . . ?
O16 C43 C44 108.5(12) . . ?
O16 C43 C45 113.1(11) . . ?
C44 C43 H43 114.9 . . ?
C45 C43 H43 114.9 . . ?
C45 C43 C44 87.5(14) . . ?
C43 C44 H44A 109.5 . . ?
C43 C44 H44B 109.5 . . ?
C43 C44 H44C 109.5 . . ?
H44A C44 H44B 109.5 . . ?
H44A C44 H44C 109.5 . . ?
H44B C44 H44C 109.5 . . ?
C43 C45 H45A 109.5 . . ?
C43 C45 H45B 109.5 . . ?
C43 C45 H45C 109.5 . . ?
H45A C45 H45B 109.5 . . ?
H45A C45 H45C 109.5 . . ?
H45B C45 H45C 109.5 . . ?
O15 C46 H46 111.6 . . ?
O15 C46 C48 105.1(11) . . ?
O15 C46 C47 115.6(12) . . ?
C48 C46 H46 111.6 . . ?
C47 C46 H46 111.6 . . ?
C47 C46 C48 100.7(15) . . ?
C46 C48 H48A 109.5 . . ?
C46 C48 H48B 109.5 . . ?
C46 C48 H48C 109.5 . . ?
H48A C48 H48B 109.5 . . ?
H48A C48 H48C 109.5 . . ?
H48B C48 H48C 109.5 . . ?
C46 C47 H47A 109.5 . . ?
C46 C47 H47B 109.5 . . ?
C46 C47 H47C 109.5 . . ?
H47A C47 H47B 109.5 . . ?
H47A C47 H47C 109.5 . . ?
H47B C47 H47C 109.5 . . ?
H50A C50 H50B 109.5 . . ?
H50A C50 H50C 109.5 . . ?
H50B C50 H50C 109.5 . . ?
C49 C50 H50A 109.5 . . ?
C49 C50 H50B 109.5 . . ?
C49 C50 H50C 109.5 . . ?
O17 C49 C32 111.8(8) . . ?
O17 C49 H49 89.5 . . ?
C32 C49 H49 89.5 . . ?
C50 C49 O17 114.2(9) . . ?
C50 C49 C32 134.0(10) . . ?
C50 C49 H49 89.6 . . ?
C31 C83 H83A 109.5 . . ?
C31 C83 H83B 109.5 . . ?
C31 C83 H83C 109.5 . . ?
H83A C83 H83B 109.5 . . ?
H83A C83 H83C 109.5 . . ?
H83B C83 H83C 109.5 . . ?

loop_
_geom_bond_atom_site_label_1
_geom_bond_atom_site_label_2
_geom_bond_distance
_geom_bond_site_symmetry_2
_geom_bond_publ_flag
Ti1 Ti2 3.0853(6) 2_667 ?
Ti1 Ti4 3.0406(7) 2_667 ?
Ti1 Ti5 3.0325(7) 2_667 ?
Ti1 O1 1.9077(17) . ?
Ti1 O3 2.0479(16) 2_667 ?
Ti1 O2 1.8958(16) . ?
Ti1 O6 2.0454(17) 2_667 ?
Ti1 O10 2.0895(19) 2_667 ?
Ti1 O13 1.8015(17) . ?
Ti2 Ti3 3.0527(6) 2_667 ?
Ti2 Ti5 3.0051(7) 2_667 ?
Ti2 O1 1.9493(17) . ?
Ti2 O3 1.8628(17) . ?
Ti2 O2 2.1308(16) 2_667 ?
Ti2 O5 1.9818(17) 2_667 ?
Ti2 O7 2.1135(18) 2_667 ?
Ti2 O14 1.7841(18) . ?
Ti3 O2 1.8881(16) . ?
Ti3 O5 2.0424(17) . ?
Ti3 O8 2.0603(18) . ?
Ti3 O11 2.0916(18) . ?
Ti3 O17 1.7877(18) . ?
Ti3 O4 1.8803(17) . ?
Ti4 O3 1.9955(17) . ?
Ti4 O6 1.9166(18) . ?
Ti4 O9 2.077(2) . ?
Ti4 O15 1.784(2) . ?
Ti4 O18 2.083(2) . ?
Ti4 O4 1.8955(18) . ?
Ti5 O1 2.0260(17) 2_667 ?
Ti5 O5 1.8780(18) . ?
Ti5 O6 1.9407(19) . ?
Ti5 O12 2.0612(19) . ?
Ti5 O16 1.7718(19) . ?
Ti5 O4 2.1237(17) . ?
O7 C1 1.262(3) . ?
O8 C1 1.270(3) . ?
O9 C9 1.278(3) . ?
O10 C9 1.256(3) . ?
O11 C17 1.267(3) . ?
O12 C17 1.274(3) . ?
O13 C25 1.428(3) . ?
O14 C28 1.410(3) . ?
O17 C31 1.404(10) . ?
O17 C49 1.451(9) . ?
O16 C37 1.401(7) . ?
O16 C43 1.375(9) . ?
O15 C34 1.391(8) . ?
O15 C46 1.392(11) . ?
O18 C40 1.247(4) . ?
O21 C5 1.364(4) . ?
O21 C6 1.422(5) . ?
O20 C21 1.358(4) . ?
O20 C22 1.424(4) . ?
O19 C13 1.381(4) . ?
O19 C14 1.384(6) . ?
N1 C40 1.304(4) . ?
N1 C41 1.454(5) . ?
N1 C42 1.458(5) . ?
C1 C2 1.490(4) . ?
C2 C3 1.388(4) . ?
C2 C8 1.385(4) . ?
C3 H3 0.9300 . ?
C3 C4 1.368(4) . ?
C4 H4 0.9300 . ?
C4 C5 1.395(4) . ?
C5 C7 1.378(5) . ?
C6 H6A 0.9600 . ?
C6 H6B 0.9600 . ?
C6 H6C 0.9600 . ?
C7 H7 0.9300 . ?
C7 C8 1.383(4) . ?
C8 H8 0.9300 . ?
C9 C10 1.495(4) . ?
C10 C11 1.369(5) . ?
C10 C16 1.397(4) . ?
C11 H11 0.9300 . ?
C11 C12 1.396(5) . ?
C12 H12 0.9300 . ?
C12 C13 1.386(5) . ?
C13 C15 1.353(5) . ?
C14 H14A 0.9600 . ?
C14 H14B 0.9600 . ?
C14 H14C 0.9600 . ?
C15 H15 0.9300 . ?
C15 C16 1.380(4) . ?
C16 H16 0.9300 . ?
C17 C18 1.482(4) . ?
C18 C19 1.396(4) . ?
C18 C24 1.380(4) . ?
C19 H19 0.9300 . ?
C19 C20 1.364(4) . ?
C20 H20 0.9300 . ?
C20 C21 1.381(4) . ?
C21 C23 1.379(5) . ?
C22 H22A 0.9600 . ?
C22 H22B 0.9600 . ?
C22 H22C 0.9600 . ?
C23 H23 0.9300 . ?
C23 C24 1.378(4) . ?
C24 H24 0.9300 . ?
C25 H25 0.9800 . ?
C25 C26 1.456(6) . ?
C25 C27 1.479(5) . ?
C26 H26A 0.9600 . ?
C26 H26B 0.9600 . ?
C26 H26C 0.9600 . ?
C27 H27A 0.9600 . ?
C27 H27B 0.9600 . ?
C27 H27C 0.9600 . ?
C28 H28 0.9800 . ?
C28 C29 1.503(5) . ?
C28 C30 1.498(6) . ?
C29 H29A 0.9600 . ?
C29 H29B 0.9600 . ?
C29 H29C 0.9600 . ?
C30 H30A 0.9600 . ?
C30 H30B 0.9600 . ?
C30 H30C 0.9600 . ?
C31 H31 0.9800 . ?
C31 C33 1.540(12) . ?
C31 C83 1.514(11) . ?
C32 H32A 0.9600 . ?
C32 H32B 0.9600 . ?
C32 H32C 0.9600 . ?
C32 C49 1.484(10) . ?
C33 H33A 0.9600 . ?
C33 H33B 0.9600 . ?
C33 H33C 0.9600 . ?
C34 H34 0.9800 . ?
C34 C35 1.614(14) . ?
C34 C36 1.568(13) . ?
C35 H35A 0.9600 . ?
C35 H35B 0.9600 . ?
C35 H35C 0.9600 . ?
C36 H36A 0.9600 . ?
C36 H36B 0.9600 . ?
C36 H36C 0.9600 . ?
C37 H37 0.9800 . ?
C37 C38 1.549(14) . ?
C37 C39 1.680(18) . ?
C38 H38A 0.9600 . ?
C38 H38B 0.9600 . ?
C38 H38C 0.9600 . ?
C39 H39A 0.9600 . ?
C39 H39B 0.9600 . ?
C39 H39C 0.9600 . ?
C40 H40 0.9300 . ?
C41 H41A 0.9600 . ?
C41 H41B 0.9600 . ?
C41 H41C 0.9600 . ?
C42 H42A 0.9600 . ?
C42 H42B 0.9600 . ?
C42 H42C 0.9600 . ?
C43 H43 0.9800 . ?
C43 C44 1.57(2) . ?
C43 C45 1.534(15) . ?
C44 H44A 0.9600 . ?
C44 H44B 0.9600 . ?
C44 H44C 0.9600 . ?
C45 H45A 0.9600 . ?
C45 H45B 0.9600 . ?
C45 H45C 0.9600 . ?
C46 H46 0.9800 . ?
C46 C48 1.524(15) . ?
C46 C47 1.478(14) . ?
C48 H48A 0.9600 . ?
C48 H48B 0.9600 . ?
C48 H48C 0.9600 . ?
C47 H47A 0.9600 . ?
C47 H47B 0.9600 . ?
C47 H47C 0.9600 . ?
C50 H50A 0.9600 . ?
C50 H50B 0.9600 . ?
C50 H50C 0.9600 . ?
C50 C49 1.408(12) . ?
C49 H49 0.9798 . ?
C83 H83A 0.9600 . ?
C83 H83B 0.9600 . ?
C83 H83C 0.9600 . ?

loop_
_geom_torsion_atom_site_label_1
_geom_torsion_atom_site_label_2
_geom_torsion_atom_site_label_3
_geom_torsion_atom_site_label_4
_geom_torsion
_geom_torsion_site_symmetry_1
_geom_torsion_site_symmetry_2
_geom_torsion_site_symmetry_3
_geom_torsion_site_symmetry_4
_geom_torsion_publ_flag
Ti1 Ti2 O3 Ti4 162.3(3) 2_667 . . . ?
Ti1 Ti2 O14 C28 88.4(5) 2_667 . . . ?
Ti1 Ti4 O15 C34 91.2(12) 2_667 . . . ?
Ti1 Ti4 O15 C46 164.6(12) 2_667 . . . ?
Ti1 Ti4 O4 Ti3 -97.6(3) 2_667 . . . ?
Ti1 Ti4 O4 Ti5 46.16(5) 2_667 . . . ?
Ti1 Ti5 O5 Ti2 16.49(9) 2_667 . . 2_667 ?
Ti1 Ti5 O5 Ti3 -84.81(7) 2_667 . . . ?
Ti1 Ti5 O16 C37 35.0(14) 2_667 . . . ?
Ti1 Ti5 O16 C43 -157.6(11) 2_667 . . . ?
Ti1 O10 C9 O9 2.1(4) 2_667 . . . ?
Ti1 O10 C9 C10 -179.94(17) 2_667 . . . ?
Ti1 O13 C25 C26 -150.2(4) . . . . ?
Ti1 O13 C25 C27 80.2(4) . . . . ?
Ti2 Ti1 O2 Ti3 -167.4(4) 2_667 . . . ?
Ti2 Ti1 O13 C25 -69.0(3) 2_667 . . . ?
Ti2 Ti3 O2 Ti1 167.4(3) 2_667 . . . ?
Ti2 Ti3 O17 C31 167.5(14) 2_667 . . . ?
Ti2 Ti3 O17 C49 154.3(7) 2_667 . . . ?
Ti2 Ti3 O4 Ti4 99.0(3) 2_667 . . . ?
Ti2 Ti3 O4 Ti5 -44.69(5) 2_667 . . . ?
Ti2 Ti5 O5 Ti3 -101.30(9) 2_667 . . . ?
Ti2 Ti5 O16 C37 114.3(14) 2_667 . . . ?
Ti2 Ti5 O16 C43 -78.3(11) 2_667 . . . ?
Ti2 O7 C1 O8 7.4(4) 2_667 . . . ?
Ti2 O7 C1 C2 -172.82(16) 2_667 . . . ?
Ti2 O14 C28 C29 55.0(6) . . . . ?
Ti2 O14 C28 C30 -71.0(6) . . . . ?
Ti3 Ti2 O3 Ti1 5.39(9) 2_667 . . 2_667 ?
Ti3 Ti2 O3 Ti4 167.7(2) 2_667 . . . ?
Ti3 Ti2 O14 C28 -56.8(5) 2_667 . . . ?
Ti3 O8 C1 O7 -1.1(4) . . . . ?
Ti3 O8 C1 C2 179.09(16) . . . . ?
Ti3 O11 C17 O12 -9.5(4) . . . . ?
Ti3 O11 C17 C18 171.69(19) . . . . ?
Ti3 O17 C31 C33 46.3(19) . . . . ?
Ti3 O17 C31 C83 -65.0(18) . . . . ?
Ti3 O17 C49 C32 -64.8(12) . . . . ?
Ti3 O17 C49 C50 113.7(13) . . . . ?
Ti4 Ti1 O2 Ti2 -3.50(8) 2_667 . . 2_667 ?
Ti4 Ti1 O2 Ti3 -170.9(3) 2_667 . . . ?
Ti4 Ti1 O13 C25 70.4(3) 2_667 . . . ?
Ti4 O9 C9 O10 5.5(4) . . . . ?
Ti4 O9 C9 C10 -172.43(18) . . . . ?
Ti4 O15 C34 C35 70.9(17) . . . . ?
Ti4 O15 C34 C36 178.3(10) . . . . ?
Ti4 O15 C46 C48 -75(2) . . . . ?
Ti4 O15 C46 C47 174.6(10) . . . . ?
Ti4 O18 C40 N1 177.1(2) . . . . ?
Ti5 Ti1 O2 Ti2 -79.01(9) 2_667 . . 2_667 ?
Ti5 Ti1 O2 Ti3 113.6(3) 2_667 . . . ?
Ti5 Ti1 O13 C25 127.2(3) 2_667 . . . ?
Ti5 Ti2 O3 Ti1 76.59(9) 2_667 . . 2_667 ?
Ti5 Ti2 O3 Ti4 -121.1(2) 2_667 . . . ?
Ti5 Ti2 O14 C28 -111.6(5) 2_667 . . . ?
Ti5 O12 C17 O11 -5.7(5) . . . . ?
Ti5 O12 C17 C18 173.1(2) . . . . ?
Ti5 O16 C37 C38 -117.4(16) . . . . ?
Ti5 O16 C37 C39 118.8(15) . . . . ?
Ti5 O16 C43 C44 -131.5(13) . . . . ?
Ti5 O16 C43 C45 133.2(14) . . . . ?
O1 Ti1 O2 Ti2 -97.96(7) . . . 2_667 ?
O1 Ti1 O2 Ti3 94.7(3) . . . . ?
O1 Ti1 O13 C25 168.8(3) . . . . ?
O1 Ti2 O3 Ti1 97.99(8) . . . 2_667 ?
O1 Ti2 O3 Ti4 -99.7(2) . . . . ?
O1 Ti2 O14 C28 -153.9(5) . . . . ?
O1 Ti5 O5 Ti2 2.55(7) 2_667 . . 2_667 ?
O1 Ti5 O5 Ti3 -98.75(7) 2_667 . . . ?
O1 Ti5 O16 C37 73.8(14) 2_667 . . . ?
O1 Ti5 O16 C43 -118.8(11) 2_667 . . . ?
O3 Ti1 O2 Ti2 -4.58(6) 2_667 . . 2_667 ?
O3 Ti1 O2 Ti3 -172.0(3) 2_667 . . . ?
O3 Ti1 O13 C25 -4.1(5) 2_667 . . . ?
O3 Ti2 O14 C28 105.3(5) . . . . ?
O3 Ti4 O15 C34 -12.4(13) . . . . ?
O3 Ti4 O15 C46 61.0(13) . . . . ?
O3 Ti4 O4 Ti3 -55.8(3) . . . . ?
O3 Ti4 O4 Ti5 87.97(7) . . . . ?
O2 Ti1 O13 C25 -89.2(3) . . . . ?
O2 Ti2 O3 Ti1 4.76(7) 2_667 . . 2_667 ?
O2 Ti2 O3 Ti4 167.0(3) 2_667 . . . ?
O2 Ti2 O14 C28 24.7(7) 2_667 . . . ?
O2 Ti3 O17 C31 176.6(14) . . . . ?
O2 Ti3 O17 C49 163.5(7) . . . . ?
O2 Ti3 O4 Ti4 55.7(3) . . . . ?
O2 Ti3 O4 Ti5 -88.03(7) . . . . ?
O5 Ti2 O3 Ti1 13.5(2) 2_667 . . 2_667 ?
O5 Ti2 O3 Ti4 175.76(18) 2_667 . . . ?
O5 Ti2 O14 C28 -73.1(5) 2_667 . . . ?
O5 Ti3 O2 Ti1 170.0(3) . . . . ?
O5 Ti3 O2 Ti2 2.57(7) . . . 2_667 ?
O5 Ti3 O4 Ti4 138.5(3) . . . . ?
O5 Ti3 O4 Ti5 -5.25(6) . . . . ?
O5 Ti5 O16 C37 156.1(14) . . . . ?
O5 Ti5 O16 C43 -36.4(11) . . . . ?
O6 Ti1 O2 Ti2 -10.0(2) 2_667 . . 2_667 ?
O6 Ti1 O2 Ti3 -177.4(2) 2_667 . . . ?
O6 Ti1 O13 C25 87.2(3) 2_667 . . . ?
O6 Ti4 O15 C34 106.7(11) . . . . ?
O6 Ti4 O15 C46 -180.0(12) . . . . ?
O6 Ti4 O4 Ti3 -138.8(3) . . . . ?
O6 Ti4 O4 Ti5 4.99(7) . . . . ?
O6 Ti5 O5 Ti2 53.54(17) . . . 2_667 ?
O6 Ti5 O5 Ti3 -47.76(17) . . . . ?
O6 Ti5 O16 C37 -7.5(14) . . . . ?
O6 Ti5 O16 C43 159.9(11) . . . . ?
O7 Ti2 O3 Ti1 -74.13(8) 2_667 . . 2_667 ?
O7 Ti2 O3 Ti4 88.1(2) 2_667 . . . ?
O7 Ti2 O14 C28 7.1(5) 2_667 . . . ?
O7 C1 C2 C3 4.5(4) . . . . ?
O7 C1 C2 C8 -174.8(3) . . . . ?
O8 Ti3 O2 Ti1 88.2(3) . . . . ?
O8 Ti3 O2 Ti2 -79.21(7) . . . 2_667 ?
O8 Ti3 O17 C31 88.0(14) . . . . ?
O8 Ti3 O17 C49 74.9(7) . . . . ?
O8 Ti3 O4 Ti4 152.1(3) . . . . ?
O8 Ti3 O4 Ti5 8.4(3) . . . . ?
O8 C1 C2 C3 -175.7(2) . . . . ?
O8 C1 C2 C8 5.1(4) . . . . ?
O9 Ti4 O15 C34 18.9(11) . . . . ?
O9 Ti4 O15 C46 92.2(12) . . . . ?
O9 Ti4 O4 Ti3 -105.5(5) . . . . ?
O9 Ti4 O4 Ti5 38.3(5) . . . . ?
O9 C9 C10 C11 -4.2(4) . . . . ?
O9 C9 C10 C16 174.9(3) . . . . ?
O10 Ti1 O2 Ti2 75.64(8) 2_667 . . 2_667 ?
O10 Ti1 O2 Ti3 -91.7(3) 2_667 . . . ?
O10 Ti1 O13 C25 6.6(3) 2_667 . . . ?
O10 C9 C10 C11 177.7(3) . . . . ?
O10 C9 C10 C16 -3.2(4) . . . . ?
O11 Ti3 O2 Ti1 159.8(3) . . . . ?
O11 Ti3 O2 Ti2 -7.7(3) . . . 2_667 ?
O11 Ti3 O17 C31 0.3(14) . . . . ?
O11 Ti3 O17 C49 -12.9(7) . . . . ?
O11 Ti3 O4 Ti4 -139.0(3) . . . . ?
O11 Ti3 O4 Ti5 77.30(7) . . . . ?
O11 C17 C18 C19 -4.2(5) . . . . ?
O11 C17 C18 C24 174.9(3) . . . . ?
O12 Ti5 O5 Ti2 176.22(8) . . . 2_667 ?
O12 Ti5 O5 Ti3 74.92(8) . . . . ?
O12 Ti5 O16 C37 -114.2(14) . . . . ?
O12 Ti5 O16 C43 53.2(11) . . . . ?
O12 C17 C18 C19 176.9(3) . . . . ?
O12 C17 C18 C24 -4.0(5) . . . . ?
O13 Ti1 O2 Ti2 160.93(8) . . . 2_667 ?
O13 Ti1 O2 Ti3 -6.4(3) . . . . ?
O14 Ti2 O3 Ti1 -162.61(8) . . . 2_667 ?
O14 Ti2 O3 Ti4 -0.3(3) . . . . ?
O17 Ti3 O2 Ti1 -5.5(3) . . . . ?
O17 Ti3 O2 Ti2 -172.95(8) . . . 2_667 ?
O17 Ti3 O4 Ti4 -50.2(3) . . . . ?
O17 Ti3 O4 Ti5 166.05(8) . . . . ?
O16 Ti5 O5 Ti2 -94.60(9) . . . 2_667 ?
O16 Ti5 O5 Ti3 164.10(8) . . . . ?
O15 Ti4 O4 Ti3 119.4(3) . . . . ?
O15 Ti4 O4 Ti5 -96.82(9) . . . . ?
O18 Ti4 O15 C34 -77.5(11) . . . . ?
O18 Ti4 O15 C46 -4.2(12) . . . . ?
O18 Ti4 O4 Ti3 30.4(3) . . . . ?
O18 Ti4 O4 Ti5 174.17(8) . . . . ?
O21 C5 C7 C8 179.6(3) . . . . ?
O20 C21 C23 C24 178.4(4) . . . . ?
O19 C13 C15 C16 178.5(3) . . . . ?
O4 Ti3 O2 Ti1 -108.6(3) . . . . ?
O4 Ti3 O2 Ti2 83.98(8) . . . 2_667 ?
O4 Ti3 O17 C31 -85.6(14) . . . . ?
O4 Ti3 O17 C49 -98.8(7) . . . . ?
O4 Ti4 O15 C34 -168.5(11) . . . . ?
O4 Ti4 O15 C46 -95.2(12) . . . . ?
O4 Ti5 O5 Ti2 95.97(8) . . . 2_667 ?
O4 Ti5 O5 Ti3 -5.33(7) . . . . ?
O4 Ti5 O16 C37 -82.5(15) . . . . ?
O4 Ti5 O16 C43 85.0(12) . . . . ?
C1 C2 C3 C4 -179.4(3) . . . . ?
C1 C2 C8 C7 178.8(3) . . . . ?
C2 C3 C4 C5 0.0(5) . . . . ?
C3 C2 C8 C7 -0.5(5) . . . . ?
C3 C4 C5 O21 179.8(3) . . . . ?
C3 C4 C5 C7 0.6(5) . . . . ?
C4 C5 C7 C8 -1.2(6) . . . . ?
C5 C7 C8 C2 1.2(5) . . . . ?
C6 O21 C5 C4 -177.9(4) . . . . ?
C6 O21 C5 C7 1.3(6) . . . . ?
C8 C2 C3 C4 -0.1(5) . . . . ?
C9 C10 C11 C12 177.3(3) . . . . ?
C9 C10 C16 C15 -178.1(3) . . . . ?
C10 C11 C12 C13 0.2(7) . . . . ?
C11 C10 C16 C15 1.0(5) . . . . ?
C11 C12 C13 O19 -179.5(4) . . . . ?
C11 C12 C13 C15 2.3(7) . . . . ?
C12 C13 C15 C16 -3.2(6) . . . . ?
C13 C15 C16 C10 1.5(5) . . . . ?
C14 O19 C13 C12 23.4(7) . . . . ?
C14 O19 C13 C15 -158.3(4) . . . . ?
C16 C10 C11 C12 -1.8(6) . . . . ?
C17 C18 C19 C20 178.5(3) . . . . ?
C17 C18 C24 C23 -177.8(4) . . . . ?
C18 C19 C20 C21 -1.0(6) . . . . ?
C19 C18 C24 C23 1.4(6) . . . . ?
C19 C20 C21 O20 -177.7(4) . . . . ?
C19 C20 C21 C23 2.0(7) . . . . ?
C20 C21 C23 C24 -1.3(7) . . . . ?
C21 C23 C24 C18 -0.4(6) . . . . ?
C22 O20 C21 C20 175.8(4) . . . . ?
C22 O20 C21 C23 -3.9(7) . . . . ?
C24 C18 C19 C20 -0.7(6) . . . . ?
C41 N1 C40 O18 178.7(3) . . . . ?
C42 N1 C40 O18 -0.5(5) . . . . ?
